data_7132998
loop_
_publ_author_name
'Das, Animesh'
'Maji, Biplab'

_publ_section_title
;
 Substrate-controlled divergent remote C-H and N-H polyfluoroarylation of
 2-aminopyrimidines with polyfluoroarenes <i>via</i> Pd(II)/Pd(0)
 catalysis.
;
_journal_issue 43
_journal_name_full 'Chemical communications (Cambridge, England)'
_journal_page_first 5630
_journal_page_last 5633
_journal_paper_doi 10.1039/d4cc01518e
_journal_volume 60
_journal_year 2024
_chemical_formula_moiety 'C17 H10 F5 N3'
_chemical_formula_sum 'C17 H10 F5 N3'
_chemical_formula_weight 351.28
_space_group_crystal_system monoclinic
_space_group_IT_number 14
_space_group_name_Hall '-P 2ybc'
_space_group_name_H-M_alt 'P 1 21/c 1'
_atom_sites_solution_hydrogens geom
_atom_sites_solution_primary dual
_audit_creation_date 2023-11-02
_audit_creation_method
;
Olex2 1.3-ac4
(compiled 2019.04.23 svn.r3594 for Rigaku Oxford Diffraction, GUI svn.r5739)
;
_audit_update_record
;
2023-11-29 deposited with the CCDC.	2024-05-01 downloaded from the CCDC.
;
_cell_angle_alpha 90
_cell_angle_beta 109.917(2)
_cell_angle_gamma 90
_cell_formula_units_Z 4
_cell_length_a 14.4065(2)
_cell_length_b 6.17670(10)
_cell_length_c 17.7705(3)
_cell_measurement_reflns_used 12348
_cell_measurement_temperature 99.99(11)
_cell_measurement_theta_max 67.9590
_cell_measurement_theta_min 2.6370
_cell_volume 1486.72(4)
_computing_cell_refinement 'CrysAlisPro 1.171.42.73a (Rigaku OD, 2022)'
_computing_data_collection 'CrysAlisPro 1.171.42.73a (Rigaku OD, 2022)'
_computing_data_reduction 'CrysAlisPro 1.171.42.73a (Rigaku OD, 2022)'
_computing_molecular_graphics 'Olex2 (Dolomanov et al., 2009)'
_computing_publication_material 'Olex2 (Dolomanov et al., 2009)'
_computing_structure_refinement 'ShelXL (Sheldrick, 2015)'
_computing_structure_solution 'ShelXT (Sheldrick, 2015)'
_diffrn_ambient_environment N~2~
_diffrn_ambient_temperature 99.99(11)
_diffrn_detector 'Hybrid Pixel Array Detector'
_diffrn_detector_area_resol_mean 10.0000
_diffrn_detector_type HyPix3000
_diffrn_measured_fraction_theta_full 1.000
_diffrn_measured_fraction_theta_max 0.995
_diffrn_measurement_details
;
List of Runs (angles in degrees, time in seconds):

  # Type    Start    End  Width  t~exp~   \w     \q     \k     \f   Frames
#--------------------------------------------------------------------------
  1  \w    105.00 170.00   0.50    0.40    --   96.35  96.00-120.00  130
  2  \w    -29.00  31.00   0.50    0.20    --   40.58 -25.00-180.00  120
  3  \w    -25.00  43.00   0.50    0.20    --   40.58 -38.00-120.00  136
  4  \w    -35.00  24.00   0.50    0.20    --   40.58 -12.00-150.00  118
  5  \w    -35.00  24.00   0.50    0.20    --   40.58 -12.00  60.00  118
  6  \w    -25.00  51.00   0.50    0.20    --   40.58 -45.00   7.00  152
  7  \w     44.00 127.00   0.50    0.40    --   96.35-145.00-120.00  166
  8  \w     23.00 106.00   0.50    0.40    --   96.35 -96.00-150.00  166
  9  \w     18.00  78.00   0.50    0.20    --   40.58-104.00 -60.00  120
 10  \w     33.00 110.00   0.50    0.40    --   96.35-117.00  60.00  154
 11  \w     33.00 110.00   0.50    0.40    --   96.35-117.00  30.00  154
 12  \w     30.00  57.00   0.50    0.40    --   96.35 -50.00 -90.00   54
 13  \w     29.00  83.00   0.50    0.40    --   96.35 -68.00-120.00  108
 14  \w     29.00  83.00   0.50    0.40    --   96.35 -68.00-150.00  108
 15  \w     29.00  83.00   0.50    0.40    --   96.35 -68.00 -90.00  108
 16  \w     30.00  57.00   0.50    0.40    --   96.35 -50.00   0.00   54
 17  \w     30.00  57.00   0.50    0.40    --   96.35 -50.00 -30.00   54
 18  \w     28.00  68.00   0.50    0.40    --   96.35 -59.00  30.00   80
 19  \w     30.00  57.00   0.50    0.40    --   96.35 -50.00  60.00   54
 20  \w     30.00  57.00   0.50    0.40    --   96.35 -50.00  90.00   54
 21  \w     30.00  57.00   0.50    0.40    --   96.35 -50.00 150.00   54
 22  \w     28.00 105.00   0.50    0.40    --   96.35 -77.00  60.00  154
 23  \w     30.00  57.00   0.50    0.40    --   96.35 -50.00 -60.00   54
 24  \w     30.00  57.00   0.50    0.40    --   96.35 -50.00-120.00   54
 25  \w     70.00 165.00   0.50    0.40    --   96.35  77.00 -60.00  190
 26  \w     75.00 165.00   0.50    0.40    --   96.35  59.00-180.00  180
 27  \w     77.00 163.00   0.50    0.40    --   96.35  50.00-150.00  172
 28  \w     72.00 164.00   0.50    0.40    --   96.35  68.00-120.00  184
 29  \w     80.00 164.00   0.50    0.40    --   96.35  42.00 -60.00  168
 30  \w     80.00 164.00   0.50    0.40    --   96.35  42.00   0.00  168
 31  \w     77.00 163.00   0.50    0.40    --   96.35  50.00  30.00  172
 32  \w     77.00 163.00   0.50    0.40    --   96.35  50.00 120.00  172
 33  \w     81.00 167.00   0.50    0.40    --   96.35  25.00  90.00  172
 34  \w     79.00 164.00   0.50    0.40    --   96.35  45.00 157.00  170
 35  \w     14.00 109.00   0.50    0.20    --   40.58  77.00 150.00  190
 36  \w     14.00 109.00   0.50    0.20    --   40.58  77.00  90.00  190
 37  \w     23.00 108.00   0.50    0.20    --   40.58  45.00 157.00  170
 38  \w     26.00 111.00   0.50    0.20    --   40.58  25.00  90.00  170
 39  \w     14.00 109.00   0.50    0.20    --   40.58  77.00  30.00  190
 40  \w     14.00 109.00   0.50    0.20    --   40.58  77.00 -60.00  190
 41  \w     14.00 109.00   0.50    0.20    --   40.58  77.00-150.00  190
 42  \w    -31.00  30.00   0.50    0.20    --  -40.58  25.00-150.00  122
 43  \w    -47.00 -15.00   0.50    0.40    --  -82.50  42.00 -60.00   64
 44  \w    -47.00 -15.00   0.50    0.40    --  -82.50  42.00  30.00   64
 45  \w    -47.00 -15.00   0.50    0.40    --  -82.50  42.00 120.00   64
 46  \w    -51.00 -15.00   0.50    0.40    --  -82.50  45.00 157.00   72
 47  \w    -51.00  27.00   0.50    0.20    --  -40.58  45.00 157.00  156
 48  \w    -96.00 -19.00   0.50    0.20    --  -40.58 138.00 150.00  154
 49  \w    -80.00  -9.00   0.50    0.40    --  -82.50  96.00-150.00  142
 50  \w   -108.00 -23.00   0.50    0.20    --  -40.58 -45.00   7.00  170
 51  \w   -108.00 -17.00   0.50    0.20    --  -40.58 -64.00 -30.00  182
 52  \w   -109.00 -14.00   0.50    0.20    --  -40.58 -77.00-150.00  190
 53  \w   -107.00 -25.00   0.50    0.20    --  -40.58 -38.00-180.00  164
 54  \w   -108.00 -17.00   0.50    0.20    --  -40.58 -64.00 -90.00  182
 55  \w   -150.00 -65.00   0.50    0.40    --  -82.50 -45.00   7.00  170
 56  \w   -151.00 -55.00   0.50    0.40    --  -82.50 -77.00 150.00  192
 57  \w   -151.00 -55.00   0.50    0.40    --  -82.50 -77.00  90.00  192
;
_diffrn_measurement_device 'four-circle diffractometer'
_diffrn_measurement_device_type 'XtaLAB Synergy, Dualflex, HyPix3000'
_diffrn_measurement_method '\w scans'
_diffrn_orient_matrix_type 'CrysAlisPro convention (1999,Acta A55,543-557)'
_diffrn_orient_matrix_UB_11 -0.0969309000
_diffrn_orient_matrix_UB_12 -0.0177311000
_diffrn_orient_matrix_UB_13 -0.0717738000
_diffrn_orient_matrix_UB_21 -0.0452650000
_diffrn_orient_matrix_UB_22 -0.1386702000
_diffrn_orient_matrix_UB_23 0.0507348000
_diffrn_orient_matrix_UB_31 -0.0386911000
_diffrn_orient_matrix_UB_32 0.2064927000
_diffrn_orient_matrix_UB_33 0.0279341000
_diffrn_radiation_monochromator mirror
_diffrn_radiation_probe x-ray
_diffrn_radiation_type 'Cu K\a'
_diffrn_radiation_wavelength 1.54184
_diffrn_reflns_av_R_equivalents 0.0362
_diffrn_reflns_av_unetI/netI 0.0190
_diffrn_reflns_Laue_measured_fraction_full 1.000
_diffrn_reflns_Laue_measured_fraction_max 0.995
_diffrn_reflns_limit_h_max 17
_diffrn_reflns_limit_h_min -17
_diffrn_reflns_limit_k_max 7
_diffrn_reflns_limit_k_min -7
_diffrn_reflns_limit_l_max 21
_diffrn_reflns_limit_l_min -21
_diffrn_reflns_number 19619
_diffrn_reflns_point_group_measured_fraction_full 1.000
_diffrn_reflns_point_group_measured_fraction_max 0.995
_diffrn_reflns_theta_full 67.684
_diffrn_reflns_theta_max 68.141
_diffrn_reflns_theta_min 3.263
_diffrn_source 'micro-focus sealed X-ray tube'
_diffrn_source_type 'PhotonJet (Cu) X-ray Source'
_exptl_absorpt_coefficient_mu 1.223
_exptl_absorpt_correction_T_max 1.00000
_exptl_absorpt_correction_T_min 0.30594
_exptl_absorpt_correction_type multi-scan
_exptl_absorpt_process_details
;
CrysAlisPro 1.171.42.73a (Rigaku Oxford Diffraction, 2022)
Empirical absorption correction using spherical harmonics,
implemented in SCALE3 ABSPACK scaling algorithm.
;
_exptl_crystal_colour 'clear whiteish white'
_exptl_crystal_colour_lustre clear
_exptl_crystal_colour_modifier whiteish
_exptl_crystal_colour_primary white
_exptl_crystal_density_diffrn 1.569
_exptl_crystal_description plate
_exptl_crystal_F_000 712
_exptl_crystal_size_max 0.3
_exptl_crystal_size_mid 0.04
_exptl_crystal_size_min 0.01
_refine_diff_density_max 0.251
_refine_diff_density_min -0.226
_refine_diff_density_rms 0.043
_refine_ls_extinction_method none
_refine_ls_goodness_of_fit_ref 1.045
_refine_ls_hydrogen_treatment constr
_refine_ls_matrix_type full
_refine_ls_number_parameters 227
_refine_ls_number_reflns 2708
_refine_ls_number_restraints 0
_refine_ls_restrained_S_all 1.045
_refine_ls_R_factor_all 0.0355
_refine_ls_R_factor_gt 0.0330
_refine_ls_shift/su_max 0.001
_refine_ls_shift/su_mean 0.000
_refine_ls_structure_factor_coef Fsqd
_refine_ls_weighting_details 'w=1/[\s^2^(Fo^2^)+(0.0483P)^2^+0.6326P] where P=(Fo^2^+2Fc^2^)/3'
_refine_ls_weighting_scheme calc
_refine_ls_wR_factor_gt 0.0888
_refine_ls_wR_factor_ref 0.0912
_reflns_Friedel_coverage 0.000
_reflns_number_gt 2482
_reflns_number_total 2708
_reflns_threshold_expression 'I > 2\s(I)'
_cod_data_source_file d4cc01518e2.cif
_cod_data_source_block adaaf115_auto
_cod_depositor_comments 'Adding full bibliography for 7132998--7132999.cif.'
_cod_database_code 7132998
_shelx_shelxl_version_number 2018/3
_chemical_oxdiff_formula 'C H N F'
_chemical_oxdiff_usercomment '100 K'
_shelx_space_group_comment
;
The symmetry employed for this shelxl refinement is uniquely defined
by the following loop, which should always be used as a source of
symmetry information in preference to the above space-group names.
They are only intended as comments.
;
_shelx_estimated_absorpt_t_max 0.988
_shelx_estimated_absorpt_t_min 0.711
_reflns_odcompleteness_completeness 99.97
_reflns_odcompleteness_iscentric 1
_reflns_odcompleteness_theta 66.97
_olex2_refinement_description
;
1. Fixed Uiso
 At 1.2 times of:
  All C(H) groups
 At 1.5 times of:
  All C(H,H,H) groups
2.a Aromatic/amide H refined with riding coordinates:
 C15(H15), C5(H5), C16(H16), C6(H6), C17(H17), C1(H1), C2(H2)
2.b Idealised Me refined as rotating group:
 C4(H4A,H4B,H4C)
;
_olex2_submission_special_instructions 'No special instructions were received'
_oxdiff_exptl_absorpt_empirical_details
;
Empirical correction (ABSPACK) includes:
- Absorption correction using spherical harmonics
- Frame scaling
;
_oxdiff_exptl_absorpt_empirical_full_max 1.914
_oxdiff_exptl_absorpt_empirical_full_min 0.528

loop_
_space_group_symop_operation_xyz
'x, y, z'
'-x, y+1/2, -z+1/2'
'-x, -y, -z'
'x, -y-1/2, z-1/2'

loop_
_atom_site_label
_atom_site_type_symbol
_atom_site_fract_x
_atom_site_fract_y
_atom_site_fract_z
_atom_site_U_iso_or_equiv
_atom_site_adp_type
_atom_site_occupancy
_atom_site_site_symmetry_order
_atom_site_calc_flag
_atom_site_refinement_flags_posn
_atom_site_refinement_flags_adp
_atom_site_refinement_flags_occupancy
_atom_site_disorder_assembly
_atom_site_disorder_group
F1 F 0.81682(6) 0.71846(14) 0.47069(5) 0.0316(2) Uani 1 1 d . . . . .
F5 F 0.75150(6) 0.04359(14) 0.33918(5) 0.0322(2) Uani 1 1 d . . . . .
F4 F 0.91598(7) 0.08822(15) 0.29904(5) 0.0363(2) Uani 1 1 d . . . . .
F2 F 0.97921(6) 0.76429(15) 0.42887(5) 0.0358(2) Uani 1 1 d . . . . .
F3 F 1.02825(6) 0.44851(16) 0.34172(5) 0.0373(2) Uani 1 1 d . . . . .
N3 N 0.54125(8) 0.48277(19) 0.42392(6) 0.0226(3) Uani 1 1 d . . . . .
N2 N 0.61756(8) 0.60455(19) 0.33039(6) 0.0228(3) Uani 1 1 d . . . . .
N1 N 0.69475(8) 0.35427(19) 0.42807(6) 0.0230(3) Uani 1 1 d . . . . .
C7 C 0.70342(10) 0.2115(2) 0.49401(8) 0.0219(3) Uani 1 1 d . . . . .
C14 C 0.61383(9) 0.4863(2) 0.39276(7) 0.0207(3) Uani 1 1 d . . . . .
C15 C 0.53957(10) 0.7325(2) 0.29696(8) 0.0243(3) Uani 1 1 d . . . . .
H15 H 0.538684 0.819574 0.252660 0.029 Uiso 1 1 calc R . . . .
C5 C 0.64735(10) -0.0891(2) 0.55265(8) 0.0242(3) Uani 1 1 d . . . . .
H5 H 0.598746 -0.196224 0.549179 0.029 Uiso 1 1 calc R . . . .
C8 C 0.77948(9) 0.3806(2) 0.40547(8) 0.0221(3) Uani 1 1 d . . . . .
C16 C 0.46005(10) 0.7444(2) 0.32366(8) 0.0250(3) Uani 1 1 d . . . . .
H16 H 0.405216 0.836308 0.299006 0.030 Uiso 1 1 calc R . . . .
C9 C 0.83937(10) 0.5627(2) 0.42761(8) 0.0242(3) Uani 1 1 d . . . . .
C6 C 0.63424(10) 0.0513(2) 0.48888(8) 0.0233(3) Uani 1 1 d . . . . .
H6 H 0.577930 0.037602 0.441818 0.028 Uiso 1 1 calc R . . . .
C3 C 0.73059(10) -0.0760(2) 0.62183(8) 0.0252(3) Uani 1 1 d . . . . .
C17 C 0.46507(10) 0.6145(2) 0.38845(8) 0.0236(3) Uani 1 1 d . . . . .
H17 H 0.411972 0.619039 0.408677 0.028 Uiso 1 1 calc R . . . .
C13 C 0.80715(10) 0.2215(2) 0.36220(8) 0.0243(3) Uani 1 1 d . . . . .
C10 C 0.92266(10) 0.5868(2) 0.40661(8) 0.0262(3) Uani 1 1 d . . . . .
C12 C 0.89088(11) 0.2425(2) 0.34140(8) 0.0267(3) Uani 1 1 d . . . . .
C1 C 0.78553(10) 0.2298(3) 0.56289(8) 0.0284(3) Uani 1 1 d . . . . .
H1 H 0.832536 0.341237 0.567198 0.034 Uiso 1 1 calc R . . . .
C11 C 0.94819(10) 0.4260(3) 0.36336(8) 0.0270(3) Uani 1 1 d . . . . .
C2 C 0.79895(11) 0.0853(3) 0.62550(8) 0.0308(3) Uani 1 1 d . . . . .
H2 H 0.856225 0.097150 0.671897 0.037 Uiso 1 1 calc R . . . .
C4 C 0.74640(12) -0.2324(3) 0.69018(9) 0.0326(3) Uani 1 1 d . . . . .
H4A H 0.706027 -0.188496 0.722169 0.049 Uiso 1 1 calc GR . . . .
H4B H 0.816230 -0.232138 0.723892 0.049 Uiso 1 1 calc GR . . . .
H4C H 0.727218 -0.378348 0.668907 0.049 Uiso 1 1 calc GR . . . .

loop_
_atom_site_aniso_label
_atom_site_aniso_U_11
_atom_site_aniso_U_22
_atom_site_aniso_U_33
_atom_site_aniso_U_23
_atom_site_aniso_U_13
_atom_site_aniso_U_12
F1 0.0332(5) 0.0294(4) 0.0361(5) -0.0068(4) 0.0167(4) -0.0014(4)
F5 0.0334(5) 0.0312(5) 0.0350(5) -0.0084(4) 0.0157(4) -0.0093(4)
F4 0.0360(5) 0.0429(5) 0.0363(5) -0.0113(4) 0.0203(4) -0.0001(4)
F2 0.0303(5) 0.0357(5) 0.0427(5) -0.0045(4) 0.0143(4) -0.0125(4)
F3 0.0258(4) 0.0545(6) 0.0380(5) -0.0040(4) 0.0194(4) -0.0073(4)
N3 0.0226(6) 0.0258(6) 0.0207(6) -0.0015(5) 0.0092(5) -0.0010(5)
N2 0.0233(6) 0.0252(6) 0.0211(6) 0.0000(5) 0.0090(4) -0.0015(5)
N1 0.0198(6) 0.0291(6) 0.0219(6) 0.0038(5) 0.0095(4) 0.0007(5)
C7 0.0220(6) 0.0254(7) 0.0207(6) 0.0003(5) 0.0103(5) 0.0016(5)
C14 0.0207(6) 0.0226(7) 0.0189(6) -0.0030(5) 0.0068(5) -0.0032(5)
C15 0.0265(7) 0.0254(7) 0.0212(6) 0.0012(5) 0.0084(5) -0.0005(5)
C5 0.0250(7) 0.0241(7) 0.0260(7) -0.0020(5) 0.0122(6) -0.0019(5)
C8 0.0191(6) 0.0285(7) 0.0190(6) 0.0032(5) 0.0069(5) 0.0002(5)
C16 0.0239(7) 0.0253(7) 0.0251(7) -0.0009(6) 0.0075(5) 0.0012(5)
C9 0.0243(7) 0.0265(7) 0.0219(7) 0.0007(5) 0.0080(5) 0.0022(5)
C6 0.0220(7) 0.0266(7) 0.0207(6) -0.0015(5) 0.0065(5) 0.0004(5)
C3 0.0282(7) 0.0283(7) 0.0223(7) 0.0012(6) 0.0129(6) 0.0032(6)
C17 0.0212(6) 0.0273(7) 0.0239(7) -0.0035(5) 0.0098(5) -0.0008(5)
C13 0.0237(7) 0.0272(7) 0.0212(6) -0.0001(5) 0.0064(5) -0.0039(6)
C10 0.0229(7) 0.0290(7) 0.0259(7) 0.0011(6) 0.0071(6) -0.0059(6)
C12 0.0271(7) 0.0334(8) 0.0217(7) -0.0027(6) 0.0112(5) 0.0021(6)
C1 0.0235(7) 0.0370(8) 0.0243(7) 0.0018(6) 0.0077(6) -0.0069(6)
C11 0.0200(7) 0.0400(8) 0.0233(7) 0.0034(6) 0.0101(5) -0.0012(6)
C2 0.0256(7) 0.0423(9) 0.0218(7) 0.0033(6) 0.0046(6) -0.0033(6)
C4 0.0364(8) 0.0357(8) 0.0264(7) 0.0063(6) 0.0116(6) 0.0025(7)

loop_
_atom_type_symbol
_atom_type_description
_atom_type_scat_dispersion_real
_atom_type_scat_dispersion_imag
_atom_type_scat_source
C C 0.0181 0.0091 'International Tables Vol C Tables 4.2.6.8 and 6.1.1.4'
H H 0.0000 0.0000 'International Tables Vol C Tables 4.2.6.8 and 6.1.1.4'
F F 0.0727 0.0534 'International Tables Vol C Tables 4.2.6.8 and 6.1.1.4'
N N 0.0311 0.0180 'International Tables Vol C Tables 4.2.6.8 and 6.1.1.4'

loop_
_geom_angle_atom_site_label_1
_geom_angle_atom_site_label_2
_geom_angle_atom_site_label_3
_geom_angle
_geom_angle_site_symmetry_1
_geom_angle_site_symmetry_3
_geom_angle_publ_flag
C17 N3 C14 115.19(11) . . ?
C15 N2 C14 115.11(11) . . ?
C14 N1 C7 123.80(11) . . ?
C14 N1 C8 118.47(11) . . ?
C8 N1 C7 117.20(10) . . ?
C6 C7 N1 121.59(12) . . ?
C6 C7 C1 119.65(13) . . ?
C1 C7 N1 118.71(12) . . ?
N3 C14 N2 127.30(12) . . ?
N3 C14 N1 117.27(11) . . ?
N2 C14 N1 115.44(11) . . ?
N2 C15 C16 123.25(12) . . ?
C6 C5 C3 121.31(13) . . ?
C9 C8 N1 121.60(12) . . ?
C13 C8 N1 120.86(12) . . ?
C13 C8 C9 117.52(12) . . ?
C15 C16 C17 116.07(13) . . ?
F1 C9 C8 119.72(12) . . ?
F1 C9 C10 118.70(13) . . ?
C10 C9 C8 121.58(13) . . ?
C7 C6 C5 119.86(12) . . ?
C5 C3 C4 121.39(13) . . ?
C2 C3 C5 117.77(13) . . ?
C2 C3 C4 120.84(13) . . ?
N3 C17 C16 123.08(12) . . ?
F5 C13 C8 119.70(12) . . ?
F5 C13 C12 118.76(12) . . ?
C12 C13 C8 121.55(13) . . ?
F2 C10 C9 120.30(13) . . ?
F2 C10 C11 120.10(12) . . ?
C11 C10 C9 119.60(13) . . ?
F4 C12 C13 120.74(13) . . ?
F4 C12 C11 119.63(12) . . ?
C11 C12 C13 119.62(13) . . ?
C7 C1 C2 119.93(13) . . ?
F3 C11 C10 120.23(13) . . ?
F3 C11 C12 119.64(13) . . ?
C12 C11 C10 120.13(13) . . ?
C3 C2 C1 121.45(13) . . ?

loop_
_geom_bond_atom_site_label_1
_geom_bond_atom_site_label_2
_geom_bond_distance
_geom_bond_site_symmetry_2
_geom_bond_publ_flag
F1 C9 1.3368(16) . ?
F5 C13 1.3394(16) . ?
F4 C12 1.3382(16) . ?
F2 C10 1.3425(16) . ?
F3 C11 1.3416(16) . ?
N3 C14 1.3396(17) . ?
N3 C17 1.3387(18) . ?
N2 C14 1.3438(17) . ?
N2 C15 1.3360(18) . ?
N1 C7 1.4376(17) . ?
N1 C14 1.3854(17) . ?
N1 C8 1.4184(16) . ?
C7 C6 1.3852(19) . ?
C7 C1 1.3871(19) . ?
C15 C16 1.3832(19) . ?
C5 C6 1.388(2) . ?
C5 C3 1.397(2) . ?
C8 C9 1.390(2) . ?
C8 C13 1.388(2) . ?
C16 C17 1.3850(19) . ?
C9 C10 1.381(2) . ?
C3 C2 1.387(2) . ?
C3 C4 1.5073(19) . ?
C13 C12 1.383(2) . ?
C10 C11 1.380(2) . ?
C12 C11 1.378(2) . ?
C1 C2 1.388(2) . ?
